data_7250173
loop_
_publ_author_name
'Yang, Fang'
'Wang, Lin-Lin'
'Liu, Yu-Hua'
'Wu, Ke-Xin'
'Chen, Zi-Sheng'
'Ji, Kegong'

_publ_section_title
;
 Br\/onsted acid-catalyzed two-component tandem condensation and
 cycloisomerization to 6(2H)-isoquinolinones
;
_journal_issue 12
_journal_name_full 'RSC Advances'
_journal_page_first 8913
_journal_page_last 8917
_journal_paper_doi 10.1039/D5RA01267H
_journal_volume 15
_journal_year 2025
_chemical_formula_moiety 'C21 H15 N O'
_chemical_formula_sum 'C21 H15 N O'
_chemical_formula_weight 297.34
_space_group_crystal_system orthorhombic
_space_group_IT_number 61
_space_group_name_Hall '-P 2ac 2ab'
_space_group_name_H-M_alt 'P b c a'
_atom_sites_solution_hydrogens geom
_atom_sites_solution_primary dual
_audit_creation_date 2020-06-28
_audit_creation_method
;
Olex2 1.3
(compiled 2020.02.04 svn.rd84adfe8 for OlexSys, GUI svn.r6032)
;
_audit_update_record
;
2021-05-04 deposited with the CCDC.	2025-03-12 downloaded from the CCDC.
;
_cell_angle_alpha 90
_cell_angle_beta 90
_cell_angle_gamma 90
_cell_formula_units_Z 8
_cell_length_a 12.5288(5)
_cell_length_b 14.6591(5)
_cell_length_c 16.0719(6)
_cell_measurement_reflns_used 3385
_cell_measurement_temperature 100.0(2)
_cell_measurement_theta_max 72.9680
_cell_measurement_theta_min 5.3820
_cell_volume 2951.78(19)
_computing_cell_refinement 'CrysAlisPro 1.171.38.43f (Rigaku OD, 2015)'
_computing_data_collection 'CrysAlisPro 1.171.38.43f (Rigaku OD, 2015)'
_computing_data_reduction 'CrysAlisPro 1.171.38.43f (Rigaku OD, 2015)'
_computing_molecular_graphics 'Olex2 1.3 (Dolomanov et al., 2009)'
_computing_publication_material 'Olex2 1.3 (Dolomanov et al., 2009)'
_computing_structure_refinement 'SHELXL 2018/3 (Sheldrick, 2015)'
_computing_structure_solution 'SHELXT 2018/2 (Sheldrick, 2018)'
_diffrn_ambient_environment N~2~
_diffrn_ambient_temperature 100.0(2)
_diffrn_detector 'CCD plate'
_diffrn_detector_area_resol_mean 5.2684
_diffrn_detector_type AtlasS2
_diffrn_measured_fraction_theta_full 1.000
_diffrn_measured_fraction_theta_max 0.982
_diffrn_measurement_details
;
List of Runs (angles in degrees, time in seconds):

  # Type    Start    End  Width  t~exp~   \w     \q     \k     \f   Frames
#--------------------------------------------------------------------------
  1  \w    -33.00  62.00   1.00    1.50    --   40.98 -38.00  60.00   95
  2  \w     41.00 115.00   1.00    2.00    --  106.95-125.00  90.00   74
  3  \w     82.00 109.00   1.00    2.00    --  106.95 -95.00 -60.00   27
  4  \w     62.00  92.00   1.00    1.50    --   40.98-125.00-120.00   30
  5  \w     61.00  88.00   1.00    1.50    --   40.98-125.00-180.00   27
  6  \w     28.00 106.00   1.00    2.00    --  106.95 -95.00-150.00   78
  7  \w     78.00 178.00   1.00    2.00    --  106.95  77.00-150.00  100
  8  \w    123.00 169.00   1.00    2.00    --  106.95 125.00 -90.00   46
  9  \w    107.00 157.00   1.00    2.00    --  106.95 123.00  23.00   50
 10  \w     78.00 170.00   1.00    2.00    --  106.95  61.00 120.00   92
 11  \w   -112.00 -16.00   1.00    1.50    --  -40.98 -38.00 -90.00   96
;
_diffrn_measurement_device 'four-circle diffractometer'
_diffrn_measurement_device_type 'SuperNova, Dual, Cu at zero, AtlasS2'
_diffrn_measurement_method '\w scans'
_diffrn_orient_matrix_type 'CrysAlisPro convention (1999,Acta A55,543-557)'
_diffrn_orient_matrix_UB_11 -0.1174549000
_diffrn_orient_matrix_UB_12 -0.0313976000
_diffrn_orient_matrix_UB_13 -0.0039118000
_diffrn_orient_matrix_UB_21 0.0354809000
_diffrn_orient_matrix_UB_22 -0.0913833000
_diffrn_orient_matrix_UB_23 -0.0382997000
_diffrn_orient_matrix_UB_31 0.0105311000
_diffrn_orient_matrix_UB_32 -0.0414261000
_diffrn_orient_matrix_UB_33 0.0875855000
_diffrn_radiation_monochromator mirror
_diffrn_radiation_probe x-ray
_diffrn_radiation_type 'Cu K\a'
_diffrn_radiation_wavelength 1.54184
_diffrn_reflns_av_R_equivalents 0.0804
_diffrn_reflns_av_unetI/netI 0.0562
_diffrn_reflns_Laue_measured_fraction_full 1.000
_diffrn_reflns_Laue_measured_fraction_max 0.982
_diffrn_reflns_limit_h_max 15
_diffrn_reflns_limit_h_min -15
_diffrn_reflns_limit_k_max 17
_diffrn_reflns_limit_k_min -18
_diffrn_reflns_limit_l_max 19
_diffrn_reflns_limit_l_min -17
_diffrn_reflns_number 11528
_diffrn_reflns_point_group_measured_fraction_full 1.000
_diffrn_reflns_point_group_measured_fraction_max 0.982
_diffrn_reflns_theta_full 67.684
_diffrn_reflns_theta_max 73.833
_diffrn_reflns_theta_min 5.399
_diffrn_source 'micro-focus sealed X-ray tube'
_diffrn_source_type 'SuperNova (Cu) X-ray Source'
_exptl_absorpt_coefficient_mu 0.644
_exptl_absorpt_correction_T_max 1.00000
_exptl_absorpt_correction_T_min 0.43508
_exptl_absorpt_correction_type multi-scan
_exptl_absorpt_process_details
;
CrysAlisPro 1.171.38.43f (Rigaku Oxford Diffraction, 2015)
Empirical absorption correction using spherical harmonics,
 implemented in SCALE3 ABSPACK scaling algorithm.
;
_exptl_crystal_colour yellow
_exptl_crystal_colour_primary yellow
_exptl_crystal_density_diffrn 1.338
_exptl_crystal_description block
_exptl_crystal_F_000 1248
_exptl_crystal_size_max 0.12
_exptl_crystal_size_mid 0.11
_exptl_crystal_size_min 0.08
_refine_diff_density_max 0.236
_refine_diff_density_min -0.266
_refine_diff_density_rms 0.062
_refine_ls_extinction_method none
_refine_ls_goodness_of_fit_ref 1.023
_refine_ls_hydrogen_treatment constr
_refine_ls_matrix_type full
_refine_ls_number_parameters 208
_refine_ls_number_reflns 2934
_refine_ls_number_restraints 0
_refine_ls_restrained_S_all 1.023
_refine_ls_R_factor_all 0.0752
_refine_ls_R_factor_gt 0.0591
_refine_ls_shift/su_max 0.000
_refine_ls_shift/su_mean 0.000
_refine_ls_structure_factor_coef Fsqd
_refine_ls_weighting_details 'w=1/[\s^2^(Fo^2^)+(0.0725P)^2^+1.6857P] where P=(Fo^2^+2Fc^2^)/3'
_refine_ls_weighting_scheme calc
_refine_ls_wR_factor_gt 0.1465
_refine_ls_wR_factor_ref 0.1607
_reflns_Friedel_coverage 0.000
_reflns_number_gt 2299
_reflns_number_total 2934
_reflns_threshold_expression 'I > 2\s(I)'
_cod_data_source_file d5ra01267h2.cif
_cod_data_source_block 71-1
_cod_database_code 7250173
_shelx_shelxl_version_number 2018/3
_shelx_space_group_comment
;
The symmetry employed for this shelxl refinement is uniquely defined
by the following loop, which should always be used as a source of
symmetry information in preference to the above space-group names.
They are only intended as comments.
;
_shelx_estimated_absorpt_t_max 0.950
_shelx_estimated_absorpt_t_min 0.927
_reflns_odcompleteness_completeness 99.97
_reflns_odcompleteness_iscentric 1
_reflns_odcompleteness_theta 66.97
_olex2_refinement_description
;
1. Fixed Uiso
 At 1.2 times of:
  All C(H) groups
2.a Aromatic/amide H refined with riding coordinates:
 C9(H9), C7(H7), C2(H2), C21(H21), C3(H3), C11(H11), C20(H20), C5(H5),
 C17(H17), C19(H19), C15(H15), C18(H18), C12(H12), C13(H13), C14(H14)
;
_olex2_date_sample_data_collection 2020-06-28
_olex2_submission_special_instructions 'No special instructions were received'
_oxdiff_exptl_absorpt_empirical_details
;
Empirical correction (ABSPACK) includes:
- Absorption correction using spherical harmonics
- Frame scaling
- Detector area scaling
;
_oxdiff_exptl_absorpt_empirical_full_max 1.801
_oxdiff_exptl_absorpt_empirical_full_min 0.207

loop_
_space_group_symop_operation_xyz
'x, y, z'
'-x+1/2, -y, z+1/2'
'-x, y+1/2, -z+1/2'
'x+1/2, -y+1/2, -z'
'-x, -y, -z'
'x-1/2, y, -z-1/2'
'x, -y-1/2, z-1/2'
'-x-1/2, y-1/2, z'

loop_
_atom_site_label
_atom_site_type_symbol
_atom_site_fract_x
_atom_site_fract_y
_atom_site_fract_z
_atom_site_U_iso_or_equiv
_atom_site_adp_type
_atom_site_occupancy
_atom_site_site_symmetry_order
_atom_site_calc_flag
_atom_site_refinement_flags_posn
_atom_site_refinement_flags_adp
_atom_site_refinement_flags_occupancy
_atom_site_disorder_assembly
_atom_site_disorder_group
O1 O 0.79669(13) 0.64002(11) 0.51498(10) 0.0311(4) Uani 1 1 d . . . . .
N1 N 0.31841(14) 0.56493(11) 0.61625(11) 0.0218(4) Uani 1 1 d . . . . .
C8 C 0.37999(17) 0.49768(13) 0.65499(12) 0.0213(4) Uani 1 1 d . . . . .
C16 C 0.20630(17) 0.58015(13) 0.63339(13) 0.0211(4) Uani 1 1 d . . . . .
C9 C 0.36550(18) 0.62533(14) 0.56422(13) 0.0234(5) Uani 1 1 d . . . . .
H9 H 0.322799 0.668621 0.538125 0.028 Uiso 1 1 calc R U . . .
C7 C 0.48694(17) 0.49562(14) 0.64024(13) 0.0232(5) Uani 1 1 d . . . . .
H7 H 0.527354 0.450351 0.665761 0.028 Uiso 1 1 calc R U . . .
C6 C 0.54048(18) 0.55985(14) 0.58723(13) 0.0227(5) Uani 1 1 d . . . . .
C1 C 0.47224(18) 0.62598(14) 0.54812(13) 0.0223(5) Uani 1 1 d . . . . .
C10 C 0.32760(18) 0.43269(14) 0.71336(13) 0.0235(5) Uani 1 1 d . . . . .
C4 C 0.69730(17) 0.63201(15) 0.52369(13) 0.0247(5) Uani 1 1 d . . . . .
C2 C 0.51856(18) 0.69258(15) 0.49409(13) 0.0254(5) Uani 1 1 d . . . . .
H2 H 0.475059 0.734903 0.467483 0.031 Uiso 1 1 calc R U . . .
C21 C 0.13267(18) 0.56198(14) 0.57141(13) 0.0244(5) Uani 1 1 d . . . . .
H21 H 0.153977 0.534347 0.522045 0.029 Uiso 1 1 calc R U . . .
C3 C 0.62472(18) 0.69438(15) 0.48151(14) 0.0259(5) Uani 1 1 d . . . . .
H3 H 0.652757 0.736953 0.444589 0.031 Uiso 1 1 calc R U . . .
C11 C 0.23269(18) 0.38758(14) 0.69397(14) 0.0256(5) Uani 1 1 d . . . . .
H11 H 0.199787 0.397426 0.642888 0.031 Uiso 1 1 calc R U . . .
C20 C 0.02688(18) 0.58550(14) 0.58387(14) 0.0270(5) Uani 1 1 d . . . . .
H20 H -0.023574 0.572875 0.543023 0.032 Uiso 1 1 calc R U . . .
C5 C 0.64921(17) 0.56329(14) 0.57469(13) 0.0246(5) Uani 1 1 d . . . . .
H5 H 0.692467 0.519852 0.600012 0.030 Uiso 1 1 calc R U . . .
C17 C 0.17669(18) 0.62152(14) 0.70692(13) 0.0253(5) Uani 1 1 d . . . . .
H17 H 0.227123 0.633151 0.748035 0.030 Uiso 1 1 calc R U . . .
C19 C -0.00398(19) 0.62785(15) 0.65719(15) 0.0287(5) Uani 1 1 d . . . . .
H19 H -0.074924 0.644408 0.665050 0.034 Uiso 1 1 calc R U . . .
C15 C 0.3780(2) 0.41449(15) 0.78889(14) 0.0278(5) Uani 1 1 d . . . . .
H15 H 0.442214 0.443068 0.801627 0.033 Uiso 1 1 calc R U . . .
C18 C 0.0706(2) 0.64557(15) 0.71874(15) 0.0300(5) Uani 1 1 d . . . . .
H18 H 0.049598 0.673583 0.768003 0.036 Uiso 1 1 calc R U . . .
C12 C 0.18749(19) 0.32789(15) 0.75121(15) 0.0302(5) Uani 1 1 d . . . . .
H12 H 0.123680 0.298607 0.738515 0.036 Uiso 1 1 calc R U . . .
C13 C 0.2369(2) 0.31157(16) 0.82732(15) 0.0327(6) Uani 1 1 d . . . . .
H13 H 0.205616 0.272499 0.865849 0.039 Uiso 1 1 calc R U . . .
C14 C 0.3328(2) 0.35394(16) 0.84521(14) 0.0321(5) Uani 1 1 d . . . . .
H14 H 0.367265 0.341798 0.895254 0.038 Uiso 1 1 calc R U . . .

loop_
_atom_site_aniso_label
_atom_site_aniso_U_11
_atom_site_aniso_U_22
_atom_site_aniso_U_33
_atom_site_aniso_U_23
_atom_site_aniso_U_13
_atom_site_aniso_U_12
O1 0.0175(8) 0.0416(9) 0.0342(9) -0.0012(7) 0.0007(7) -0.0008(7)
N1 0.0191(9) 0.0227(8) 0.0236(9) 0.0025(7) -0.0026(7) -0.0009(7)
C8 0.0229(10) 0.0208(10) 0.0203(10) -0.0003(8) -0.0035(8) 0.0015(8)
C16 0.0183(10) 0.0187(9) 0.0263(11) 0.0053(8) 0.0010(8) -0.0003(8)
C9 0.0211(11) 0.0229(10) 0.0263(11) 0.0031(8) -0.0030(9) -0.0006(8)
C7 0.0223(11) 0.0231(10) 0.0243(10) 0.0020(8) -0.0038(8) 0.0044(8)
C6 0.0225(11) 0.0233(10) 0.0223(10) -0.0036(8) -0.0021(8) 0.0015(8)
C1 0.0212(11) 0.0219(10) 0.0238(10) -0.0008(8) -0.0018(8) -0.0011(8)
C10 0.0265(12) 0.0204(9) 0.0235(10) 0.0016(8) 0.0006(9) 0.0034(9)
C4 0.0195(11) 0.0304(11) 0.0241(11) -0.0064(8) -0.0011(9) -0.0005(9)
C2 0.0224(11) 0.0254(10) 0.0285(11) 0.0018(8) -0.0019(9) -0.0002(9)
C21 0.0242(11) 0.0243(10) 0.0248(11) 0.0004(8) -0.0004(9) -0.0017(9)
C3 0.0246(11) 0.0252(10) 0.0279(11) 0.0008(8) 0.0027(9) -0.0026(9)
C11 0.0245(11) 0.0248(10) 0.0274(11) 0.0039(8) -0.0004(9) 0.0022(9)
C20 0.0202(11) 0.0254(10) 0.0352(12) 0.0028(9) -0.0041(9) -0.0019(9)
C5 0.0207(11) 0.0262(10) 0.0271(11) -0.0016(8) -0.0036(9) 0.0053(9)
C17 0.0250(12) 0.0262(10) 0.0247(11) 0.0035(8) -0.0026(9) 0.0002(9)
C19 0.0200(10) 0.0278(11) 0.0384(12) 0.0099(9) 0.0056(10) 0.0032(9)
C15 0.0323(13) 0.0237(10) 0.0274(11) -0.0001(8) -0.0024(10) 0.0009(9)
C18 0.0315(13) 0.0274(11) 0.0310(11) 0.0021(9) 0.0078(10) 0.0040(10)
C12 0.0279(12) 0.0263(11) 0.0364(12) 0.0016(9) 0.0050(10) -0.0006(9)
C13 0.0410(14) 0.0260(11) 0.0310(12) 0.0054(9) 0.0123(11) 0.0026(10)
C14 0.0447(15) 0.0287(11) 0.0229(11) 0.0021(9) 0.0003(10) 0.0044(11)

loop_
_atom_type_symbol
_atom_type_description
_atom_type_scat_dispersion_real
_atom_type_scat_dispersion_imag
_atom_type_scat_source
C C 0.0181 0.0091 'International Tables Vol C Tables 4.2.6.8 and 6.1.1.4'
H H 0.0000 0.0000 'International Tables Vol C Tables 4.2.6.8 and 6.1.1.4'
N N 0.0311 0.0180 'International Tables Vol C Tables 4.2.6.8 and 6.1.1.4'
O O 0.0492 0.0322 'International Tables Vol C Tables 4.2.6.8 and 6.1.1.4'

loop_
_geom_angle_atom_site_label_1
_geom_angle_atom_site_label_2
_geom_angle_atom_site_label_3
_geom_angle
_geom_angle_site_symmetry_1
_geom_angle_site_symmetry_3
_geom_angle_publ_flag
C8 N1 C16 123.98(17) . . ?
C9 N1 C8 119.74(19) . . ?
C9 N1 C16 116.07(17) . . ?
N1 C8 C10 119.23(19) . . ?
C7 C8 N1 118.77(19) . . ?
C7 C8 C10 121.96(19) . . ?
C21 C16 N1 118.68(19) . . ?
C17 C16 N1 119.43(19) . . ?
C17 C16 C21 121.5(2) . . ?
N1 C9 H9 118.3 . . ?
N1 C9 C1 123.4(2) . . ?
C1 C9 H9 118.3 . . ?
C8 C7 H7 118.4 . . ?
C8 C7 C6 123.27(19) . . ?
C6 C7 H7 118.4 . . ?
C7 C6 C1 115.1(2) . . ?
C5 C6 C7 124.9(2) . . ?
C5 C6 C1 120.0(2) . . ?
C9 C1 C6 119.7(2) . . ?
C9 C1 C2 121.2(2) . . ?
C2 C1 C6 119.0(2) . . ?
C11 C10 C8 122.54(19) . . ?
C15 C10 C8 118.1(2) . . ?
C15 C10 C11 119.3(2) . . ?
O1 C4 C3 120.5(2) . . ?
O1 C4 C5 123.1(2) . . ?
C5 C4 C3 116.4(2) . . ?
C1 C2 H2 119.8 . . ?
C3 C2 C1 120.4(2) . . ?
C3 C2 H2 119.8 . . ?
C16 C21 H21 120.4 . . ?
C16 C21 C20 119.1(2) . . ?
C20 C21 H21 120.4 . . ?
C4 C3 H3 118.8 . . ?
C2 C3 C4 122.3(2) . . ?
C2 C3 H3 118.8 . . ?
C10 C11 H11 120.1 . . ?
C12 C11 C10 119.8(2) . . ?
C12 C11 H11 120.1 . . ?
C21 C20 H20 120.0 . . ?
C21 C20 C19 120.1(2) . . ?
C19 C20 H20 120.0 . . ?
C6 C5 C4 121.7(2) . . ?
C6 C5 H5 119.1 . . ?
C4 C5 H5 119.1 . . ?
C16 C17 H17 120.4 . . ?
C16 C17 C18 119.1(2) . . ?
C18 C17 H17 120.4 . . ?
C20 C19 H19 119.9 . . ?
C18 C19 C20 120.2(2) . . ?
C18 C19 H19 119.9 . . ?
C10 C15 H15 119.8 . . ?
C14 C15 C10 120.4(2) . . ?
C14 C15 H15 119.8 . . ?
C17 C18 H18 120.0 . . ?
C19 C18 C17 120.0(2) . . ?
C19 C18 H18 120.0 . . ?
C11 C12 H12 119.7 . . ?
C11 C12 C13 120.6(2) . . ?
C13 C12 H12 119.7 . . ?
C12 C13 H13 120.3 . . ?
C14 C13 C12 119.5(2) . . ?
C14 C13 H13 120.3 . . ?
C15 C14 H14 119.8 . . ?
C13 C14 C15 120.4(2) . . ?
C13 C14 H14 119.8 . . ?

loop_
_geom_bond_atom_site_label_1
_geom_bond_atom_site_label_2
_geom_bond_distance
_geom_bond_site_symmetry_2
_geom_bond_publ_flag
O1 C4 1.259(3) . ?
N1 C8 1.398(3) . ?
N1 C16 1.449(3) . ?
N1 C9 1.353(3) . ?
C8 C7 1.361(3) . ?
C8 C10 1.490(3) . ?
C16 C21 1.383(3) . ?
C16 C17 1.379(3) . ?
C9 H9 0.9300 . ?
C9 C1 1.362(3) . ?
C7 H7 0.9300 . ?
C7 C6 1.436(3) . ?
C6 C1 1.437(3) . ?
C6 C5 1.378(3) . ?
C1 C2 1.430(3) . ?
C10 C11 1.396(3) . ?
C10 C15 1.394(3) . ?
C4 C3 1.457(3) . ?
C4 C5 1.432(3) . ?
C2 H2 0.9300 . ?
C2 C3 1.346(3) . ?
C21 H21 0.9300 . ?
C21 C20 1.384(3) . ?
C3 H3 0.9300 . ?
C11 H11 0.9300 . ?
C11 C12 1.390(3) . ?
C20 H20 0.9300 . ?
C20 C19 1.387(3) . ?
C5 H5 0.9300 . ?
C17 H17 0.9300 . ?
C17 C18 1.388(3) . ?
C19 H19 0.9300 . ?
C19 C18 1.385(3) . ?
C15 H15 0.9300 . ?
C15 C14 1.388(3) . ?
C18 H18 0.9300 . ?
C12 H12 0.9300 . ?
C12 C13 1.392(4) . ?
C13 H13 0.9300 . ?
C13 C14 1.383(4) . ?
C14 H14 0.9300 . ?

loop_
_geom_torsion_atom_site_label_1
_geom_torsion_atom_site_label_2
_geom_torsion_atom_site_label_3
_geom_torsion_atom_site_label_4
_geom_torsion
_geom_torsion_site_symmetry_1
_geom_torsion_site_symmetry_2
_geom_torsion_site_symmetry_3
_geom_torsion_site_symmetry_4
_geom_torsion_publ_flag
O1 C4 C3 C2 -174.8(2) . . . . ?
O1 C4 C5 C6 175.8(2) . . . . ?
N1 C8 C7 C6 0.6(3) . . . . ?
N1 C8 C10 C11 47.4(3) . . . . ?
N1 C8 C10 C15 -134.8(2) . . . . ?
N1 C16 C21 C20 -173.07(18) . . . . ?
N1 C16 C17 C18 172.52(18) . . . . ?
N1 C9 C1 C6 0.2(3) . . . . ?
N1 C9 C1 C2 -178.55(19) . . . . ?
C8 N1 C16 C21 -113.0(2) . . . . ?
C8 N1 C16 C17 74.1(3) . . . . ?
C8 N1 C9 C1 -1.4(3) . . . . ?
C8 C7 C6 C1 -1.8(3) . . . . ?
C8 C7 C6 C5 175.9(2) . . . . ?
C8 C10 C11 C12 -179.8(2) . . . . ?
C8 C10 C15 C14 -179.6(2) . . . . ?
C16 N1 C8 C7 -173.42(19) . . . . ?
C16 N1 C8 C10 4.4(3) . . . . ?
C16 N1 C9 C1 173.4(2) . . . . ?
C16 C21 C20 C19 0.9(3) . . . . ?
C16 C17 C18 C19 0.1(3) . . . . ?
C9 N1 C8 C7 1.0(3) . . . . ?
C9 N1 C8 C10 178.86(18) . . . . ?
C9 N1 C16 C21 72.3(2) . . . . ?
C9 N1 C16 C17 -100.5(2) . . . . ?
C9 C1 C2 C3 177.4(2) . . . . ?
C7 C8 C10 C11 -134.9(2) . . . . ?
C7 C8 C10 C15 42.9(3) . . . . ?
C7 C6 C1 C9 1.4(3) . . . . ?
C7 C6 C1 C2 -179.87(19) . . . . ?
C7 C6 C5 C4 -177.2(2) . . . . ?
C6 C1 C2 C3 -1.4(3) . . . . ?
C1 C6 C5 C4 0.5(3) . . . . ?
C1 C2 C3 C4 -2.2(3) . . . . ?
C10 C8 C7 C6 -177.14(19) . . . . ?
C10 C11 C12 C13 -1.0(3) . . . . ?
C10 C15 C14 C13 -0.5(3) . . . . ?
C21 C16 C17 C18 -0.1(3) . . . . ?
C21 C20 C19 C18 -1.0(3) . . . . ?
C3 C4 C5 C6 -3.8(3) . . . . ?
C11 C10 C15 C14 -1.7(3) . . . . ?
C11 C12 C13 C14 -1.3(3) . . . . ?
C20 C19 C18 C17 0.5(3) . . . . ?
C5 C6 C1 C9 -176.5(2) . . . . ?
C5 C6 C1 C2 2.3(3) . . . . ?
C5 C4 C3 C2 4.8(3) . . . . ?
C17 C16 C21 C20 -0.4(3) . . . . ?
C15 C10 C11 C12 2.4(3) . . . . ?
C12 C13 C14 C15 2.0(4) . . . . ?
